data_2310415
loop_
_publ_author_name
'Jeffrey, G.A.'
'Wu, V.Y.'

_publ_section_title
;
 The structures of the aluminum carbonitrides. II
;
_journal_name_full 'Acta Crystallographica (1,1948-23,1967)'
_journal_page_first 538
_journal_page_last 547
_journal_volume 20
_journal_year 1966
_chemical_formula_sum 'C3 Al5 N'
_chemical_name_systematic 'Al5 C3 N'
_space_group_IT_number 186
_symmetry_space_group_name_Hall 'P 6c -2c'
_symmetry_space_group_name_H-M 'P 63 m c'
_cell_angle_alpha 90
_cell_angle_beta 90
_cell_angle_gamma 120
_cell_formula_units_Z 2
_cell_length_a 3.281
_cell_length_b 3.281
_cell_length_c 21.67
_cell_volume 202.024
_citation_journal_id_ASTM ACCRA9
_cod_data_source_file Jeffrey_ACCRA9_1966_1123.cif
_cod_data_source_block C3Al5N1
_cod_original_cell_volume 202.0235
_cod_original_formula_sum 'C3 Al5 N1'
_cod_database_code 2310415

loop_
_symmetry_equiv_pos_as_xyz
x,y,z
x-y,x,z+1/2
-y,x-y,z
-x,-y,z+1/2
-x+y,-x,z
y,-x+y,z+1/2
y,x,z+1/2
-x+y,y,z
-x,-x+y,z+1/2
-y,-x,z
x-y,-y,z+1/2
x,x-y,z

loop_
_atom_site_label
_atom_site_type_symbol
_atom_site_fract_x
_atom_site_fract_y
_atom_site_fract_z
_atom_site_occupancy
_atom_site_U_iso_or_equiv
C1 C 0 0 0 1 0.0
Al2 Al 0 0 0.155 1 0.0
Al3 Al 0.3333 0.6667 0.261 1 0.0
Al1 Al 0.3333 0.6667 0.045 1 0.0
Al4 Al 0 0 0.345 1 0.0
N1 N 0.3333 0.6667 0.137 1 0.0
Al5 Al 0.3333 0.6667 0.455 1 0.0
C2 C 0 0 0.248 1 0.0
C3 C 0.3333 0.6667 0.367 1 0.0
